data_2022950
loop_
_publ_author_name
'Lahyaoui, Mouad'
'Haoudi, Amal'
'Kartah, Badr Eddine'
'Mazzah, Ahmed'
'H\"okelek, Tuncer'
'Mague, Joel T.'
'Kandri Rodi, Youssef'
'Sebbar, Nada Kheira'

_publ_section_title
;
 Crystal structure, Hirshfeld surface analysis, intermolecular interaction
 energies, energy frameworks and DFT calculations of
 4-amino-1-(prop-2-yn-1-yl)pyrimidin-2(1H)-one
;
_journal_coeditor_code WM5702
_journal_issue 12
_journal_name_full 'Acta Crystallographica Section E Crystallographic Communications'
_journal_page_first 1183
_journal_page_last 1189
_journal_paper_doi 10.1107/S2056989023009933
_journal_volume 79
_journal_year 2023
_chemical_formula_iupac 'C7 H7 N3 O'
_chemical_formula_moiety 'C7 H7 N3 O'
_chemical_formula_sum 'C7 H7 N3 O'
_chemical_formula_weight 149.16
_chemical_name_systematic
;
4-Amino-1-(prop-2-yn-1-yl)pyrimidin-2(1<i>H</i>)-one
;
_space_group_crystal_system monoclinic
_space_group_IT_number 14
_space_group_name_Hall '-P 2ybc'
_space_group_name_H-M_alt 'P 1 21/c 1'
_atom_sites_solution_hydrogens mixed
_atom_sites_solution_primary dual
_atom_sites_solution_secondary difmap
_audit_creation_method SHELXL-2018/3
_cell_angle_alpha 90
_cell_angle_beta 96.288(4)
_cell_angle_gamma 90
_cell_formula_units_Z 4
_cell_length_a 5.3864(6)
_cell_length_b 18.013(2)
_cell_length_c 7.0112(8)
_cell_measurement_reflns_used 9914
_cell_measurement_temperature 150(2)
_cell_measurement_theta_max 33.160
_cell_measurement_theta_min 3.970
_cell_volume 676.17(13)
_computing_cell_refinement
;
<i>SAINT</i> (Bruker, 2020)
;
_computing_data_collection
;
<i>APEX3</i> (Bruker, 2020)
;
_computing_data_reduction
;
<i>SAINT</i> (Bruker, 2020)
;
_computing_molecular_graphics
;
<i>DIAMOND</i> (Brandenburg & Putz, 2012)
;
_computing_publication_material
;
publCIF (Westrip, 2010)
;
_computing_structure_refinement
;
<i>SHELXL</i> (Sheldrick, 2015<i>b</i>)
;
_computing_structure_solution
;
<i>SHELXT</i> (Sheldrick, 2015<i>a</i>)
;
_diffrn_ambient_temperature 150(2)
_diffrn_detector_area_resol_mean 7.3910
_diffrn_measured_fraction_theta_full 0.991
_diffrn_measured_fraction_theta_max 0.990
_diffrn_measurement_device 'Bruker D8 QUEST PHOTON 3 diffractometer'
_diffrn_measurement_device_type 'Bruker D8 QUEST PHOTON 3 diffractometer'
_diffrn_measurement_method '\w scans'
_diffrn_radiation_monochromator graphite
_diffrn_radiation_type MoK\a
_diffrn_radiation_wavelength 0.71073
_diffrn_reflns_av_R_equivalents 0.0352
_diffrn_reflns_av_unetI/netI 0.0183
_diffrn_reflns_limit_h_max 8
_diffrn_reflns_limit_h_min -8
_diffrn_reflns_limit_k_max 27
_diffrn_reflns_limit_k_min -27
_diffrn_reflns_limit_l_max 10
_diffrn_reflns_limit_l_min -10
_diffrn_reflns_number 28024
_diffrn_reflns_theta_full 33.000
_diffrn_reflns_theta_max 33.159
_diffrn_reflns_theta_min 3.971
_diffrn_source 'fine-focus sealed tube'
_exptl_absorpt_coefficient_mu 0.104
_exptl_absorpt_correction_T_max 0.99
_exptl_absorpt_correction_T_min 0.96
_exptl_absorpt_correction_type numerical
_exptl_absorpt_process_details
;
(<i>SADABS</i>; Krause <i>et al.</i>, 2015)
;
_exptl_crystal_colour colourless
_exptl_crystal_density_diffrn 1.465
_exptl_crystal_density_method 'not measured'
_exptl_crystal_description plate
_exptl_crystal_F_000 312
_exptl_crystal_size_max 0.344
_exptl_crystal_size_mid 0.320
_exptl_crystal_size_min 0.070
_refine_diff_density_max 0.471
_refine_diff_density_min -0.203
_refine_ls_extinction_method none
_refine_ls_goodness_of_fit_ref 1.046
_refine_ls_hydrogen_treatment mixed
_refine_ls_matrix_type full
_refine_ls_number_parameters 108
_refine_ls_number_reflns 2554
_refine_ls_number_restraints 2
_refine_ls_restrained_S_all 1.046
_refine_ls_R_factor_all 0.0452
_refine_ls_R_factor_gt 0.0398
_refine_ls_shift/su_max 0.000
_refine_ls_shift/su_mean 0.000
_refine_ls_structure_factor_coef Fsqd
_refine_ls_weighting_details 'w=1/[\s^2^(Fo^2^)+(0.0627P)^2^+0.1628P] where P=(Fo^2^+2Fc^2^)/3'
_refine_ls_weighting_scheme calc
_refine_ls_wR_factor_gt 0.1089
_refine_ls_wR_factor_ref 0.1133
_reflns_number_gt 2251
_reflns_number_total 2554
_reflns_threshold_expression 'I > 2\s(I)'
_cod_data_source_file wm5702sup1.cif
_cod_data_source_block I
_cod_depositor_comments 'Adding full bibliography for 2022950.cif.'
_cod_original_cell_volume 676.18(13)
_cod_original_sg_symbol_H-M 'P 21/c'
_cod_database_code 2022950
_cod_database_fobs_code 2022950
_shelx_space_group_comment
;
The symmetry employed for this shelxl refinement is uniquely defined
by the following loop, which should always be used as a source of
symmetry information in preference to the above space-group names.
They are only intended as comments.
;
_shelx_estimated_absorpt_t_min 0.965
_shelx_estimated_absorpt_t_max 0.993

loop_
_space_group_symop_operation_xyz
'x, y, z'
'-x, y+1/2, -z+1/2'
'-x, -y, -z'
'x, -y-1/2, z-1/2'

loop_
_atom_site_type_symbol
_atom_site_label
_atom_site_fract_x
_atom_site_fract_y
_atom_site_fract_z
_atom_site_U_iso_or_equiv
_atom_site_adp_type
_atom_site_calc_flag
_atom_site_occupancy
_atom_site_disorder_assembly
_atom_site_disorder_group
O O1 0.66696(11) 0.40841(3) 0.85317(8) 0.01939(14) Uani d 1 . .
N N1 0.39821(12) 0.36777(4) 0.60167(9) 0.01532(14) Uani d 1 . .
N N2 0.75623(12) 0.43923(3) 0.55258(9) 0.01525(14) Uani d 1 . .
N N3 0.83960(13) 0.46704(4) 0.24590(10) 0.01878(15) Uani d 1 . .
H H3A 0.805(3) 0.4626(8) 0.1187(12) 0.031(3) Uiso d 1 . .
H H3B 0.976(2) 0.4921(7) 0.296(2) 0.033(3) Uiso d 1 . .
C C1 0.61327(14) 0.40625(4) 0.67606(11) 0.01469(14) Uani d 1 . .
C C2 0.33252(14) 0.36368(4) 0.40859(11) 0.01677(15) Uani d 1 . .
H H2 0.183831 0.338315 0.361154 0.020 Uiso calc 1 . .
C C3 0.47496(14) 0.39504(4) 0.28349(11) 0.01730(15) Uani d 1 . .
H H3 0.431950 0.391252 0.148775 0.021 Uiso calc 1 . .
C C4 0.69319(14) 0.43416(4) 0.36256(11) 0.01446(14) Uani d 1 . .
C C5 0.24325(15) 0.33434(4) 0.73922(11) 0.01883(16) Uani d 1 . .
H H5A 0.352977 0.308719 0.841101 0.023 Uiso calc 1 . .
H H5B 0.153456 0.374207 0.800556 0.023 Uiso calc 1 . .
C C6 0.06137(15) 0.28125(4) 0.64860(11) 0.01895(16) Uani d 1 . .
C C7 -0.08594(16) 0.23629(5) 0.57853(12) 0.02220(17) Uani d 1 . .
H H7 -0.202500 0.200721 0.523077 0.027 Uiso calc 1 . .

loop_
_atom_site_aniso_label
_atom_site_aniso_U_11
_atom_site_aniso_U_22
_atom_site_aniso_U_33
_atom_site_aniso_U_12
_atom_site_aniso_U_13
_atom_site_aniso_U_23
O1 0.0215(3) 0.0237(3) 0.0123(3) -0.0033(2) -0.0012(2) -0.00096(19)
N1 0.0150(3) 0.0178(3) 0.0128(3) -0.0033(2) 0.0001(2) -0.0006(2)
N2 0.0154(3) 0.0169(3) 0.0130(3) -0.0025(2) -0.0001(2) -0.0009(2)
N3 0.0190(3) 0.0232(3) 0.0140(3) -0.0051(2) 0.0011(2) 0.0000(2)
C1 0.0142(3) 0.0153(3) 0.0140(3) -0.0008(2) -0.0008(2) -0.0015(2)
C2 0.0161(3) 0.0194(3) 0.0142(3) -0.0028(2) -0.0009(2) -0.0017(2)
C3 0.0177(3) 0.0207(3) 0.0130(3) -0.0034(2) -0.0008(2) -0.0023(2)
C4 0.0145(3) 0.0148(3) 0.0138(3) 0.0002(2) 0.0003(2) -0.0010(2)
C5 0.0195(3) 0.0218(3) 0.0151(3) -0.0051(3) 0.0014(3) 0.0004(2)
C6 0.0192(3) 0.0206(3) 0.0170(3) -0.0014(3) 0.0019(3) 0.0025(3)
C7 0.0227(4) 0.0240(4) 0.0195(4) -0.0044(3) 0.0007(3) 0.0015(3)

loop_
_atom_type_symbol
_atom_type_description
_atom_type_scat_dispersion_real
_atom_type_scat_dispersion_imag
_atom_type_scat_source
C C 0.0033 0.0016 'International Tables Vol C Tables 4.2.6.8 and 6.1.1.4'
H H 0.0000 0.0000 'International Tables Vol C Tables 4.2.6.8 and 6.1.1.4'
N N 0.0061 0.0033 'International Tables Vol C Tables 4.2.6.8 and 6.1.1.4'
O O 0.0106 0.0060 'International Tables Vol C Tables 4.2.6.8 and 6.1.1.4'

loop_
_geom_angle_atom_site_label_1
_geom_angle_atom_site_label_2
_geom_angle_atom_site_label_3
_geom_angle_site_symmetry_1
_geom_angle_site_symmetry_3
_geom_angle
_geom_angle_publ_flag
C2 N1 C1 . . 120.71(6) ?
C2 N1 C5 . . 121.63(6) ?
C1 N1 C5 . . 117.63(6) ?
C4 N2 C1 . . 120.28(6) ?
C4 N3 H3A . . 120.0(9) ?
C4 N3 H3B . . 119.5(10) ?
H3A N3 H3B . . 120.4(13) ?
O1 C1 N2 . . 122.47(7) ?
O1 C1 N1 . . 118.64(7) ?
N2 C1 N1 . . 118.88(6) ?
C3 C2 N1 . . 121.21(7) ?
C3 C2 H2 . . 119.4 ?
N1 C2 H2 . . 119.4 ?
C2 C3 C4 . . 117.12(7) ?
C2 C3 H3 . . 121.4 ?
C4 C3 H3 . . 121.4 ?
N3 C4 N2 . . 118.42(7) ?
N3 C4 C3 . . 119.79(7) ?
N2 C4 C3 . . 121.78(7) ?
C6 C5 N1 . . 112.56(6) ?
C6 C5 H5A . . 109.1 ?
N1 C5 H5A . . 109.1 ?
C6 C5 H5B . . 109.1 ?
N1 C5 H5B . . 109.1 ?
H5A C5 H5B . . 107.8 ?
C7 C6 C5 . . 178.11(9) ?
C6 C7 H7 . . 180.0 ?

loop_
_geom_bond_atom_site_label_1
_geom_bond_atom_site_label_2
_geom_bond_site_symmetry_2
_geom_bond_distance
_geom_bond_publ_flag
O1 C1 . 1.2444(9) ?
N1 C2 . 1.3632(10) ?
N1 C1 . 1.4007(10) ?
N1 C5 . 1.4716(10) ?
N2 C4 . 1.3415(10) ?
N2 C1 . 1.3570(10) ?
N3 C4 . 1.3353(10) ?
N3 H3A . 0.894(8) ?
N3 H3B . 0.899(9) ?
C2 C3 . 1.3507(11) ?
C2 H2 . 0.9500 ?
C3 C4 . 1.4294(10) ?
C3 H3 . 0.9500 ?
C5 C6 . 1.4635(11) ?
C5 H5A . 0.9900 ?
C5 H5B . 0.9900 ?
C6 C7 . 1.2005(11) ?
C7 H7 . 0.9500 ?

loop_
_geom_hbond_atom_site_label_D
_geom_hbond_atom_site_label_H
_geom_hbond_atom_site_label_A
_geom_hbond_site_symmetry_A
_geom_hbond_distance_DH
_geom_hbond_distance_HA
_geom_hbond_distance_DA
_geom_hbond_angle_DHA
_geom_hbond_publ_flag
N3 H3A O1 1_554 0.894(8) 2.161(10) 3.0002(9) 156.0(12) yes
N3 H3B N2 3_766 0.899(9) 2.099(9) 2.9854(10) 168.5(13) yes
C3 H3 O1 1_554 0.95 2.56 3.3036(10) 135 yes
C7 H7 O1 4_465 0.95 2.37 3.2559(11) 156 y

loop_
_geom_torsion_atom_site_label_1
_geom_torsion_atom_site_label_2
_geom_torsion_atom_site_label_3
_geom_torsion_atom_site_label_4
_geom_torsion_site_symmetry_1
_geom_torsion_site_symmetry_2
_geom_torsion_site_symmetry_3
_geom_torsion_site_symmetry_4
_geom_torsion
_geom_torsion_publ_flag
C4 N2 C1 O1 . . . . 178.71(7) ?
C4 N2 C1 N1 . . . . -0.74(10) ?
C2 N1 C1 O1 . . . . -179.75(7) ?
C5 N1 C1 O1 . . . . 2.17(10) ?
C2 N1 C1 N2 . . . . -0.27(11) ?
C5 N1 C1 N2 . . . . -178.35(6) ?
C1 N1 C2 C3 . . . . 1.48(12) ?
C5 N1 C2 C3 . . . . 179.48(7) ?
N1 C2 C3 C4 . . . . -1.57(11) ?
C1 N2 C4 N3 . . . . -179.62(7) ?
C1 N2 C4 C3 . . . . 0.61(11) ?
C2 C3 C4 N3 . . . . -179.22(7) ?
C2 C3 C4 N2 . . . . 0.55(11) ?
C2 N1 C5 C6 . . . . 15.87(11) ?
C1 N1 C5 C6 . . . . -166.07(7) ?
